data_2018510
loop_
_publ_author_name
'Popp, Sebastian'
'Ruth, Kai'
'Lerner, Hans-Wolfram'
'Bolte, Michael'

_publ_section_title
;
 Structural characteristics of dibromoborylated benzene derivatives
;
_journal_coeditor_code SK3438
_journal_issue 6
_journal_name_full 'Acta Crystallographica Section C'
_journal_page_first o226
_journal_page_last o230
_journal_paper_doi 10.1107/S0108270112020604
_journal_volume 68
_journal_year 2012
_chemical_formula_iupac 'C9 H13 B Br2 Si'
_chemical_formula_moiety 'C9 H13 B Br2 Si'
_chemical_formula_sum 'C9 H13 B Br2 Si'
_chemical_formula_weight 319.91
_chemical_name_systematic
;
1-dibromoboryl-4-(trimethylsilyl)benzene
;
_space_group_IT_number 14
_symmetry_cell_setting monoclinic
_symmetry_space_group_name_Hall '-P 2ybc'
_symmetry_space_group_name_H-M 'P 1 21/c 1'
_atom_sites_solution_hydrogens geom
_atom_sites_solution_primary direct
_atom_sites_solution_secondary difmap
_audit_creation_method SHELXL97
_cell_angle_alpha 90.00
_cell_angle_beta 93.841(6)
_cell_angle_gamma 90.00
_cell_formula_units_Z 4
_cell_length_a 6.7452(5)
_cell_length_b 15.2390(12)
_cell_length_c 12.4123(10)
_cell_measurement_reflns_used 15049
_cell_measurement_temperature 173(2)
_cell_measurement_theta_max 26.1
_cell_measurement_theta_min 3.3
_cell_volume 1273.00(17)
_computing_cell_refinement 'X-AREA (Stoe & Cie, 2001)'
_computing_data_collection 'X-AREA (Stoe & Cie, 2001)'
_computing_data_reduction 'X-AREA (Stoe & Cie, 2001)'
_computing_molecular_graphics 'XP (Sheldrick, 2008)'
_computing_publication_material 'SHELXL97 (Sheldrick, 2008)'
_computing_structure_refinement 'SHELXL97 (Sheldrick, 2008)'
_computing_structure_solution 'SHELXS97 (Sheldrick, 2008)'
_diffrn_ambient_temperature 173(2)
_diffrn_measured_fraction_theta_full 0.998
_diffrn_measured_fraction_theta_max 0.998
_diffrn_measurement_device_type 'Stoe IPDS II two-circle'
_diffrn_measurement_method \w
_diffrn_radiation_monochromator graphite
_diffrn_radiation_source 'fine-focus sealed tube'
_diffrn_radiation_type MoK\a
_diffrn_radiation_wavelength 0.71073
_diffrn_reflns_av_R_equivalents 0.0636
_diffrn_reflns_av_sigmaI/netI 0.0568
_diffrn_reflns_limit_h_max 8
_diffrn_reflns_limit_h_min -7
_diffrn_reflns_limit_k_max 18
_diffrn_reflns_limit_k_min -18
_diffrn_reflns_limit_l_max 14
_diffrn_reflns_limit_l_min -14
_diffrn_reflns_number 19196
_diffrn_reflns_theta_full 25.00
_diffrn_reflns_theta_max 25.02
_diffrn_reflns_theta_min 3.29
_diffrn_standards_number 0
_exptl_absorpt_coefficient_mu 6.419
_exptl_absorpt_correction_T_max 0.2968
_exptl_absorpt_correction_T_min 0.2576
_exptl_absorpt_correction_type multi-scan
_exptl_absorpt_process_details '(MULABS; Spek, 2009; Blessing, 1995)'
_exptl_crystal_colour colourless
_exptl_crystal_density_diffrn 1.669
_exptl_crystal_density_method 'not measured'
_exptl_crystal_description block
_exptl_crystal_F_000 624
_exptl_crystal_size_max 0.29
_exptl_crystal_size_mid 0.25
_exptl_crystal_size_min 0.25
_refine_diff_density_max 0.463
_refine_diff_density_min -0.369
_refine_ls_extinction_coef 0.0112(10)
_refine_ls_extinction_expression Fc^*^=kFc[1+0.001xFc^2^\l^3^/sin(2\q)]^-1/4^
_refine_ls_extinction_method 'SHELXL97 (Sheldrick, 2008)'
_refine_ls_goodness_of_fit_ref 1.077
_refine_ls_hydrogen_treatment constr
_refine_ls_matrix_type full
_refine_ls_number_parameters 119
_refine_ls_number_reflns 2235
_refine_ls_number_restraints 0
_refine_ls_restrained_S_all 1.077
_refine_ls_R_factor_all 0.0447
_refine_ls_R_factor_gt 0.0356
_refine_ls_shift/su_max 0.000
_refine_ls_shift/su_mean 0.000
_refine_ls_structure_factor_coef Fsqd
_refine_ls_weighting_details 'calc w = 1/[\s^2^(Fo^2^)+(0.0311P)^2^] where P=(Fo^2^+2Fc^2^)/3'
_refine_ls_weighting_scheme calc
_refine_ls_wR_factor_gt 0.0800
_refine_ls_wR_factor_ref 0.0841
_reflns_number_gt 1942
_reflns_number_total 2235
_reflns_threshold_expression I>2\s(I)
_cod_data_source_file sk3438.cif
_cod_data_source_block II
_cod_original_sg_symbol_H-M 'P 21/c'
_cod_database_code 2018510
_cod_database_fobs_code 2018510

loop_
_symmetry_equiv_pos_as_xyz
'x, y, z'
'-x, y+1/2, -z+1/2'
'-x, -y, -z'
'x, -y-1/2, z-1/2'

loop_
_atom_site_type_symbol
_atom_site_label
_atom_site_fract_x
_atom_site_fract_y
_atom_site_fract_z
_atom_site_U_iso_or_equiv
_atom_site_adp_type
_atom_site_calc_flag
_atom_site_refinement_flags
_atom_site_occupancy
_atom_site_symmetry_multiplicity
Si Si1 0.84456(13) 0.81255(7) 0.56483(7) 0.0410(2) Uani d . 1 1
B B1 0.4716(6) 0.4874(3) 0.3170(3) 0.0470(9) Uani d . 1 1
Br Br1 0.61752(6) 0.38165(3) 0.30091(4) 0.06453(18) Uani d . 1 1
Br Br2 0.20678(6) 0.48883(3) 0.25108(3) 0.05994(17) Uani d . 1 1
C C1 0.7300(5) 0.7162(2) 0.4892(2) 0.0397(7) Uani d . 1 1
C C2 0.5444(5) 0.7203(3) 0.4322(3) 0.0466(8) Uani d . 1 1
H H2 0.4733 0.7742 0.4304 0.056 Uiso calc R 1 1
C C3 0.4613(5) 0.6484(2) 0.3784(3) 0.0465(8) Uani d . 1 1
H H3 0.3334 0.6536 0.3419 0.056 Uiso calc R 1 1
C C4 0.5617(5) 0.5678(2) 0.3764(2) 0.0409(7) Uani d . 1 1
C C5 0.7501(5) 0.5635(2) 0.4323(3) 0.0449(8) Uani d . 1 1
H H5 0.8232 0.5102 0.4323 0.054 Uiso calc R 1 1
C C6 0.8302(5) 0.6354(2) 0.4870(3) 0.0459(8) Uani d . 1 1
H H6 0.9572 0.6301 0.5244 0.055 Uiso calc R 1 1
C C7 1.0707(6) 0.8454(3) 0.4967(3) 0.0613(10) Uani d . 1 1
H H7A 1.0326 0.8645 0.4228 0.092 Uiso calc R 1 1
H H7B 1.1615 0.7953 0.4948 0.092 Uiso calc R 1 1
H H7C 1.1371 0.8938 0.5366 0.092 Uiso calc R 1 1
C C8 0.9122(6) 0.7764(3) 0.7058(3) 0.0552(9) Uani d . 1 1
H H8A 1.0076 0.7279 0.7050 0.083 Uiso calc R 1 1
H H8B 0.7925 0.7567 0.7393 0.083 Uiso calc R 1 1
H H8C 0.9720 0.8255 0.7472 0.083 Uiso calc R 1 1
C C9 0.6651(6) 0.9049(3) 0.5639(3) 0.0576(9) Uani d . 1 1
H H9A 0.6319 0.9235 0.4893 0.086 Uiso calc R 1 1
H H9B 0.7246 0.9542 0.6053 0.086 Uiso calc R 1 1
H H9C 0.5440 0.8858 0.5966 0.086 Uiso calc R 1 1

loop_
_atom_site_aniso_label
_atom_site_aniso_U_11
_atom_site_aniso_U_22
_atom_site_aniso_U_33
_atom_site_aniso_U_12
_atom_site_aniso_U_13
_atom_site_aniso_U_23
Si1 0.0370(4) 0.0426(6) 0.0433(5) 0.0023(4) 0.0019(3) -0.0027(4)
B1 0.050(2) 0.051(3) 0.0395(19) -0.0052(18) 0.0032(15) 0.0007(16)
Br1 0.0647(3) 0.0493(3) 0.0789(3) 0.00308(18) -0.00029(19) -0.01577(19)
Br2 0.0561(2) 0.0596(3) 0.0615(3) -0.00835(18) -0.01491(16) 0.00134(17)
C1 0.0400(16) 0.0421(19) 0.0370(15) 0.0028(14) 0.0022(12) 0.0016(13)
C2 0.0417(17) 0.046(2) 0.0512(18) 0.0078(15) 0.0001(13) -0.0030(15)
C3 0.0388(16) 0.050(2) 0.0495(17) 0.0041(15) -0.0047(13) 0.0008(16)
C4 0.0433(16) 0.043(2) 0.0364(15) 0.0004(15) 0.0034(12) 0.0021(13)
C5 0.0447(17) 0.039(2) 0.0496(18) 0.0081(15) -0.0025(14) 0.0027(14)
C6 0.0436(17) 0.045(2) 0.0473(17) 0.0080(15) -0.0065(13) -0.0014(15)
C7 0.0487(19) 0.070(3) 0.066(2) -0.0100(19) 0.0118(16) -0.008(2)
C8 0.059(2) 0.058(3) 0.0483(19) 0.0006(18) -0.0029(16) -0.0059(17)
C9 0.056(2) 0.047(2) 0.069(2) 0.0081(18) 0.0004(17) -0.0080(18)

loop_
_atom_type_symbol
_atom_type_description
_atom_type_scat_dispersion_real
_atom_type_scat_dispersion_imag
_atom_type_scat_source
C C 0.0033 0.0016 'International Tables Vol C Tables 4.2.6.8 and 6.1.1.4'
H H 0.0000 0.0000 'International Tables Vol C Tables 4.2.6.8 and 6.1.1.4'
B B 0.0013 0.0007 'International Tables Vol C Tables 4.2.6.8 and 6.1.1.4'
Br Br -0.2901 2.4595 'International Tables Vol C Tables 4.2.6.8 and 6.1.1.4'
Si Si 0.0817 0.0704 'International Tables Vol C Tables 4.2.6.8 and 6.1.1.4'

loop_
_geom_angle_atom_site_label_1
_geom_angle_atom_site_label_2
_geom_angle_atom_site_label_3
_geom_angle
C9 Si1 C8 110.44(19)
C9 Si1 C7 110.3(2)
C8 Si1 C7 110.49(19)
C9 Si1 C1 110.06(17)
C8 Si1 C1 107.74(17)
C7 Si1 C1 107.75(17)
C4 B1 Br1 122.4(3)
C4 B1 Br2 121.6(3)
Br1 B1 Br2 116.0(2)
C2 C1 C6 116.5(3)
C2 C1 Si1 122.8(3)
C6 C1 Si1 120.8(2)
C3 C2 C1 122.0(3)
C3 C2 H2 119.0
C1 C2 H2 119.0
C2 C3 C4 121.4(3)
C2 C3 H3 119.3
C4 C3 H3 119.3
C3 C4 C5 117.0(3)
C3 C4 B1 122.1(3)
C5 C4 B1 120.9(3)
C6 C5 C4 121.0(3)
C6 C5 H5 119.5
C4 C5 H5 119.5
C5 C6 C1 122.1(3)
C5 C6 H6 118.9
C1 C6 H6 118.9
Si1 C7 H7A 109.5
Si1 C7 H7B 109.5
H7A C7 H7B 109.5
Si1 C7 H7C 109.5
H7A C7 H7C 109.5
H7B C7 H7C 109.5
Si1 C8 H8A 109.5
Si1 C8 H8B 109.5
H8A C8 H8B 109.5
Si1 C8 H8C 109.5
H8A C8 H8C 109.5
H8B C8 H8C 109.5
Si1 C9 H9A 109.5
Si1 C9 H9B 109.5
H9A C9 H9B 109.5
Si1 C9 H9C 109.5
H9A C9 H9C 109.5
H9B C9 H9C 109.5

loop_
_geom_bond_atom_site_label_1
_geom_bond_atom_site_label_2
_geom_bond_distance
Si1 C9 1.856(4)
Si1 C8 1.861(4)
Si1 C7 1.862(4)
Si1 C1 1.881(4)
B1 C4 1.535(5)
B1 Br1 1.906(4)
B1 Br2 1.915(4)
C1 C2 1.397(5)
C1 C6 1.405(5)
C2 C3 1.383(5)
C2 H2 0.9500
C3 C4 1.403(5)
C3 H3 0.9500
C4 C5 1.408(5)
C5 C6 1.381(5)
C5 H5 0.9500
C6 H6 0.9500
C7 H7A 0.9800
C7 H7B 0.9800
C7 H7C 0.9800
C8 H8A 0.9800
C8 H8B 0.9800
C8 H8C 0.9800
C9 H9A 0.9800
C9 H9B 0.9800
C9 H9C 0.9800

loop_
_geom_torsion_atom_site_label_1
_geom_torsion_atom_site_label_2
_geom_torsion_atom_site_label_3
_geom_torsion_atom_site_label_4
_geom_torsion
C9 Si1 C1 C2 6.3(3)
C8 Si1 C1 C2 126.7(3)
C7 Si1 C1 C2 -114.0(3)
C9 Si1 C1 C6 -174.1(3)
C8 Si1 C1 C6 -53.6(3)
C7 Si1 C1 C6 65.6(3)
C6 C1 C2 C3 1.4(5)
Si1 C1 C2 C3 -179.0(3)
C1 C2 C3 C4 -1.4(5)
C2 C3 C4 C5 0.4(5)
C2 C3 C4 B1 -180.0(3)
Br1 B1 C4 C3 173.2(3)
Br2 B1 C4 C3 -5.1(4)
Br1 B1 C4 C5 -7.2(4)
Br2 B1 C4 C5 174.6(3)
C3 C4 C5 C6 0.6(5)
B1 C4 C5 C6 -179.1(3)
C4 C5 C6 C1 -0.6(5)
C2 C1 C6 C5 -0.4(5)
Si1 C1 C6 C5 180.0(3)

loop_
_cod_related_entry_id
_cod_related_entry_database
_cod_related_entry_code
1 ChemSpider 30654373
